data_7206734
loop_
_publ_author_name
'Nauha, Elisa'
'Kolehmainen, Erkki'
'Nissinen, Maija'

_publ_section_title
;
 Packing incentives and a reliable N--H&#x22EF;N--pyridine synthon in
 co-crystallization of bipyridines with two agrochemical actives
;
_journal_issue 21
_journal_name_full CrystEngComm
_journal_page_first 6531
_journal_paper_doi 10.1039/c1ce05730h
_journal_volume 13
_journal_year 2011
_chemical_formula_moiety '2(C12 H14 N4 O4 S2), C12 H12 N2'
_chemical_formula_sum 'C36 H40 N10 O8 S4'
_chemical_formula_weight 869.02
_chemical_name_systematic
;
?
;
_space_group_IT_number 2
_symmetry_cell_setting triclinic
_symmetry_space_group_name_Hall '-P 1'
_symmetry_space_group_name_H-M 'P -1'
_atom_sites_solution_hydrogens geom
_atom_sites_solution_primary direct
_atom_sites_solution_secondary difmap
_audit_creation_method SHELXL-97
_cell_angle_alpha 86.2240(10)
_cell_angle_beta 88.2730(10)
_cell_angle_gamma 88.2140(10)
_cell_formula_units_Z 2
_cell_length_a 9.0972(2)
_cell_length_b 9.5762(2)
_cell_length_c 23.8891(3)
_cell_measurement_temperature 173(2)
_cell_volume 2074.79(7)
_computing_structure_refinement 'SHELXL-97 (Sheldrick, 1997)'
_computing_structure_solution 'SHELXS-97 (Sheldrick, 1990)'
_diffrn_ambient_temperature 173(2)
_diffrn_measured_fraction_theta_full 0.969
_diffrn_measured_fraction_theta_max 0.969
_diffrn_radiation_monochromator graphite
_diffrn_radiation_source 'fine-focus sealed tube'
_diffrn_radiation_type CuK\a
_diffrn_radiation_wavelength 1.54178
_diffrn_reflns_av_R_equivalents 0.1069
_diffrn_reflns_av_sigmaI/netI 0.0761
_diffrn_reflns_limit_h_max 10
_diffrn_reflns_limit_h_min -10
_diffrn_reflns_limit_k_max 11
_diffrn_reflns_limit_k_min -11
_diffrn_reflns_limit_l_max 26
_diffrn_reflns_limit_l_min -28
_diffrn_reflns_number 10604
_diffrn_reflns_theta_full 66.84
_diffrn_reflns_theta_max 66.84
_diffrn_reflns_theta_min 1.85
_exptl_absorpt_coefficient_mu 2.632
_exptl_absorpt_correction_T_max 0.8581
_exptl_absorpt_correction_T_min 0.6211
_exptl_absorpt_correction_type multi-scan
_exptl_absorpt_process_details
;
Denzo (Otwinowski, Borek, Majewski & Minor,2003)
;
_exptl_crystal_colour colorless
_exptl_crystal_density_diffrn 1.391
_exptl_crystal_density_method 'not measured'
_exptl_crystal_description block
_exptl_crystal_F_000 908
_exptl_crystal_size_max 0.20
_exptl_crystal_size_mid 0.16
_exptl_crystal_size_min 0.06
_refine_diff_density_max 0.337
_refine_diff_density_min -0.323
_refine_diff_density_rms 0.080
_refine_ls_extinction_method none
_refine_ls_goodness_of_fit_ref 1.043
_refine_ls_hydrogen_treatment mixed
_refine_ls_matrix_type full
_refine_ls_number_parameters 551
_refine_ls_number_reflns 7144
_refine_ls_number_restraints 0
_refine_ls_restrained_S_all 1.043
_refine_ls_R_factor_all 0.0832
_refine_ls_R_factor_gt 0.0604
_refine_ls_shift/su_max 0.001
_refine_ls_shift/su_mean 0.000
_refine_ls_structure_factor_coef Fsqd
_refine_ls_weighting_details 'calc w=1/[\s^2^(Fo^2^)+(0.0808P)^2^+1.5371P] where P=(Fo^2^+2Fc^2^)/3'
_refine_ls_weighting_scheme calc
_refine_ls_wR_factor_gt 0.1459
_refine_ls_wR_factor_ref 0.1628
_reflns_number_gt 5384
_reflns_number_total 7144
_reflns_threshold_expression >2sigma(I)
_cod_data_source_file c1ce05730h.txt
_cod_data_source_block TM-44bpe
_cod_original_sg_symbol_H-M P-1
_cod_database_code 7206734

loop_
_symmetry_equiv_pos_as_xyz
'x, y, z'
'-x, -y, -z'

loop_
_atom_site_label
_atom_site_type_symbol
_atom_site_fract_x
_atom_site_fract_y
_atom_site_fract_z
_atom_site_U_iso_or_equiv
_atom_site_adp_type
_atom_site_occupancy
_atom_site_symmetry_multiplicity
_atom_site_calc_flag
_atom_site_refinement_flags
S1 S 0.35892(12) -0.01462(9) 0.34917(5) 0.0448(3) Uani 1 1 d .
S2 S -0.26125(11) 0.30570(9) 0.35597(4) 0.0359(2) Uani 1 1 d .
S3 S -0.04832(11) 0.16910(11) 0.13855(5) 0.0452(3) Uani 1 1 d .
S4 S 0.23989(11) 0.74252(11) 0.15153(4) 0.0413(3) Uani 1 1 d .
O1 O 0.1701(3) 0.4270(2) 0.30868(12) 0.0412(6) Uani 1 1 d .
O2 O 0.4075(3) 0.4813(2) 0.31739(11) 0.0363(6) Uani 1 1 d .
O3 O -0.0350(3) 0.1396(2) 0.51708(10) 0.0399(7) Uani 1 1 d .
O4 O -0.1097(3) 0.3526(2) 0.54376(10) 0.0369(6) Uani 1 1 d .
O5 O 0.3823(3) 0.3197(3) 0.20403(11) 0.0426(7) Uani 1 1 d .
O6 O 0.4531(3) 0.0969(3) 0.18867(12) 0.0462(7) Uani 1 1 d .
O7 O 0.1498(3) 0.5436(3) -0.01327(10) 0.0371(6) Uani 1 1 d .
O8 O 0.3739(3) 0.6283(3) -0.03572(10) 0.0333(6) Uani 1 1 d .
N1 N 0.3468(4) 0.2598(3) 0.33429(13) 0.0322(7) Uani 1 1 d .
H1N H 0.435(5) 0.263(4) 0.3414(18) 0.039 Uiso 1 1 d .
N2 N 0.1251(3) 0.1523(3) 0.32685(13) 0.0327(7) Uani 1 1 d .
H2N H 0.091(5) 0.230(4) 0.3206(17) 0.039 Uiso 1 1 d .
N3 N -0.0998(3) 0.1052(3) 0.40938(12) 0.0286(6) Uani 1 1 d .
H3N H -0.059(4) 0.066(4) 0.4416(17) 0.034 Uiso 1 1 d .
N4 N -0.1645(3) 0.2980(3) 0.45913(12) 0.0298(6) Uani 1 1 d .
H4N H -0.209(4) 0.391(4) 0.4577(16) 0.036 Uiso 1 1 d .
N5 N 0.2284(3) 0.1678(4) 0.16639(13) 0.0362(7) Uani 1 1 d .
H5N H 0.212(5) 0.086(5) 0.1575(18) 0.043 Uiso 1 1 d .
N6 N 0.1001(3) 0.3784(3) 0.17635(13) 0.0337(7) Uani 1 1 d .
H6N H 0.184(5) 0.412(4) 0.1864(17) 0.040 Uiso 1 1 d .
N7 N 0.0617(3) 0.5973(3) 0.09221(12) 0.0295(6) Uani 1 1 d .
H7N H 0.034(4) 0.560(4) 0.0611(17) 0.035 Uiso 1 1 d .
N8 N 0.2811(3) 0.6640(3) 0.04831(12) 0.0300(6) Uani 1 1 d .
H8N H 0.358(5) 0.710(4) 0.0503(16) 0.036 Uiso 1 1 d .
C1 C 0.3717(5) 0.6244(4) 0.2983(2) 0.0478(10) Uani 1 1 d .
H1A H 0.3483 0.6284 0.2584 0.072 Uiso 1 1 calc R
H1B H 0.4561 0.6829 0.3035 0.072 Uiso 1 1 calc R
H1C H 0.2866 0.6588 0.3200 0.072 Uiso 1 1 calc R
C2 C 0.2961(4) 0.3937(4) 0.31865(14) 0.0315(8) Uani 1 1 d .
C3 C 0.2686(4) 0.1374(3) 0.33552(14) 0.0297(8) Uani 1 1 d .
C4 C 0.0262(4) 0.0408(3) 0.32255(14) 0.0286(7) Uani 1 1 d .
C5 C 0.0418(4) -0.0459(4) 0.27772(15) 0.0364(8) Uani 1 1 d .
H5 H 0.1226 -0.0355 0.2518 0.044 Uiso 1 1 calc R
C6 C -0.0606(4) -0.1465(4) 0.27129(16) 0.0391(9) Uani 1 1 d .
H6 H -0.0484 -0.2078 0.2417 0.047 Uiso 1 1 calc R
C7 C -0.1809(4) -0.1581(4) 0.30785(17) 0.0411(9) Uani 1 1 d .
H7 H -0.2529 -0.2254 0.3025 0.049 Uiso 1 1 calc R
C8 C -0.1972(4) -0.0723(4) 0.35230(16) 0.0357(8) Uani 1 1 d .
H8 H -0.2802 -0.0803 0.3773 0.043 Uiso 1 1 calc R
C9 C -0.0915(4) 0.0250(3) 0.35996(14) 0.0273(7) Uani 1 1 d .
C10 C -0.1704(4) 0.2283(3) 0.41024(14) 0.0267(7) Uani 1 1 d .
C11 C -0.0976(4) 0.2519(3) 0.50758(14) 0.0287(7) Uani 1 1 d .
C12 C -0.0392(5) 0.3208(4) 0.59730(15) 0.0412(9) Uani 1 1 d .
H12A H -0.0831 0.2379 0.6165 0.062 Uiso 1 1 calc R
H12B H -0.0535 0.4006 0.6207 0.062 Uiso 1 1 calc R
H12C H 0.0663 0.3026 0.5907 0.062 Uiso 1 1 calc R
C13 C 0.5940(4) 0.1161(5) 0.2140(2) 0.0533(11) Uani 1 1 d .
H13A H 0.6339 0.2057 0.1996 0.080 Uiso 1 1 calc R
H13B H 0.6627 0.0397 0.2045 0.080 Uiso 1 1 calc R
H13C H 0.5803 0.1157 0.2548 0.080 Uiso 1 1 calc R
C14 C 0.3582(4) 0.2060(4) 0.18838(15) 0.0360(8) Uani 1 1 d .
C15 C 0.0970(4) 0.2462(4) 0.16216(14) 0.0324(8) Uani 1 1 d .
C16 C -0.0277(4) 0.4702(4) 0.17777(14) 0.0290(7) Uani 1 1 d .
C17 C -0.1348(4) 0.4488(4) 0.21990(16) 0.0368(8) Uani 1 1 d .
H17 H -0.1246 0.3731 0.2474 0.044 Uiso 1 1 calc R
C18 C -0.2565(4) 0.5390(4) 0.22136(15) 0.0360(8) Uani 1 1 d .
H18 H -0.3315 0.5231 0.2494 0.043 Uiso 1 1 calc R
C19 C -0.2705(4) 0.6516(4) 0.18267(15) 0.0353(8) Uani 1 1 d .
H19 H -0.3540 0.7134 0.1844 0.042 Uiso 1 1 calc R
C20 C -0.1625(4) 0.6744(4) 0.14122(15) 0.0314(8) Uani 1 1 d .
H20 H -0.1706 0.7531 0.1150 0.038 Uiso 1 1 calc R
C21 C -0.0415(4) 0.5813(4) 0.13814(14) 0.0282(7) Uani 1 1 d .
C22 C 0.1879(4) 0.6624(3) 0.09506(14) 0.0286(7) Uani 1 1 d .
C23 C 0.2565(4) 0.6060(3) -0.00153(14) 0.0255(7) Uani 1 1 d .
C24 C 0.3697(4) 0.5709(4) -0.09037(15) 0.0350(8) Uani 1 1 d .
H24A H 0.3639 0.4688 -0.0856 0.053 Uiso 1 1 calc R
H24B H 0.4591 0.5956 -0.1122 0.053 Uiso 1 1 calc R
H24C H 0.2833 0.6096 -0.1102 0.053 Uiso 1 1 calc R
N30 N 0.6955(3) -0.4411(3) 0.46854(13) 0.0353(7) Uani 1 1 d .
C30 C 0.4542(4) -0.0650(3) 0.50764(16) 0.0324(8) Uani 1 1 d .
H30A H 0.4288 -0.0696 0.5483 0.039 Uiso 1 1 calc R
H30B H 0.3613 -0.0570 0.4869 0.039 Uiso 1 1 calc R
C31 C 0.5373(4) -0.1972(3) 0.49343(15) 0.0313(8) Uani 1 1 d .
C32 C 0.6647(4) -0.2390(3) 0.52128(16) 0.0346(8) Uani 1 1 d .
H32 H 0.7004 -0.1841 0.5494 0.041 Uiso 1 1 calc R
C33 C 0.7391(4) -0.3607(4) 0.50792(16) 0.0367(9) Uani 1 1 d .
H33 H 0.8253 -0.3884 0.5277 0.044 Uiso 1 1 calc R
C34 C 0.5754(4) -0.4011(3) 0.44133(16) 0.0347(8) Uani 1 1 d .
H34 H 0.5445 -0.4570 0.4127 0.042 Uiso 1 1 calc R
C35 C 0.4918(4) -0.2816(3) 0.45248(15) 0.0333(8) Uani 1 1 d .
H35 H 0.4049 -0.2580 0.4324 0.040 Uiso 1 1 calc R
N40 N 0.4524(3) 0.1958(3) -0.04171(13) 0.0332(7) Uani 1 1 d .
C40 C 0.0704(4) -0.0425(4) 0.00783(17) 0.0347(8) Uani 1 1 d .
H40A H 0.0701 -0.0647 0.0489 0.042 Uiso 1 1 calc R
H40B H 0.0727 -0.1319 -0.0108 0.042 Uiso 1 1 calc R
C41 C 0.2052(4) 0.0383(3) -0.00979(15) 0.0294(7) Uani 1 1 d .
C42 C 0.3066(4) -0.0047(4) -0.05016(15) 0.0312(8) Uani 1 1 d .
H42 H 0.2934 -0.0895 -0.0676 0.037 Uiso 1 1 calc R
C43 C 0.4267(4) 0.0760(4) -0.06497(16) 0.0352(8) Uani 1 1 d .
H43 H 0.4942 0.0450 -0.0930 0.042 Uiso 1 1 calc R
C44 C 0.3543(4) 0.2374(4) -0.00298(16) 0.0341(8) Uani 1 1 d .
H44 H 0.3702 0.3227 0.0138 0.041 Uiso 1 1 calc R
C45 C 0.2314(4) 0.1633(4) 0.01394(16) 0.0346(8) Uani 1 1 d .
H45 H 0.1650 0.1975 0.0416 0.042 Uiso 1 1 calc R

loop_
_atom_site_aniso_label
_atom_site_aniso_U_11
_atom_site_aniso_U_22
_atom_site_aniso_U_33
_atom_site_aniso_U_23
_atom_site_aniso_U_13
_atom_site_aniso_U_12
S1 0.0484(6) 0.0270(5) 0.0594(7) -0.0020(4) -0.0110(5) 0.0038(4)
S2 0.0452(5) 0.0324(5) 0.0297(5) -0.0025(3) -0.0022(4) 0.0100(4)
S3 0.0302(5) 0.0559(6) 0.0514(6) -0.0176(5) -0.0016(4) -0.0012(4)
S4 0.0381(5) 0.0576(6) 0.0307(5) -0.0154(4) 0.0006(4) -0.0147(4)
O1 0.0332(15) 0.0313(13) 0.0595(18) -0.0072(12) -0.0001(13) 0.0038(11)
O2 0.0405(15) 0.0265(12) 0.0426(15) -0.0056(10) -0.0026(12) -0.0034(10)
O3 0.0568(17) 0.0271(12) 0.0362(14) -0.0105(10) -0.0093(13) 0.0185(12)
O4 0.0513(16) 0.0285(12) 0.0320(14) -0.0133(10) -0.0052(12) 0.0101(11)
O5 0.0297(14) 0.0541(17) 0.0449(16) -0.0105(13) -0.0021(12) 0.0014(12)
O6 0.0290(14) 0.0586(17) 0.0513(17) -0.0086(13) -0.0067(12) 0.0105(12)
O7 0.0299(13) 0.0515(15) 0.0323(14) -0.0170(12) 0.0032(11) -0.0152(11)
O8 0.0286(13) 0.0452(14) 0.0276(13) -0.0116(10) 0.0052(10) -0.0120(10)
N1 0.0344(17) 0.0298(15) 0.0325(17) -0.0029(12) -0.0031(14) 0.0010(13)
N2 0.0366(17) 0.0279(15) 0.0339(17) -0.0068(13) 0.0012(14) 0.0037(13)
N3 0.0335(16) 0.0274(14) 0.0256(15) -0.0100(12) -0.0014(13) 0.0081(12)
N4 0.0366(16) 0.0218(14) 0.0312(16) -0.0079(12) 0.0028(13) 0.0059(12)
N5 0.0283(16) 0.0434(18) 0.0374(18) -0.0090(14) 0.0001(13) 0.0037(13)
N6 0.0232(15) 0.0445(18) 0.0338(17) -0.0051(13) 0.0009(13) -0.0023(13)
N7 0.0302(16) 0.0357(16) 0.0238(15) -0.0082(12) 0.0032(12) -0.0080(12)
N8 0.0256(15) 0.0354(16) 0.0303(16) -0.0081(12) 0.0018(13) -0.0107(12)
C1 0.048(2) 0.0290(19) 0.066(3) -0.0033(18) 0.002(2) -0.0029(17)
C2 0.038(2) 0.0308(18) 0.0270(19) -0.0104(14) 0.0016(15) -0.0028(15)
C3 0.039(2) 0.0287(17) 0.0225(17) -0.0078(13) 0.0021(15) -0.0020(15)
C4 0.0357(19) 0.0214(16) 0.0295(19) -0.0060(13) -0.0055(15) -0.0019(13)
C5 0.043(2) 0.0376(19) 0.029(2) -0.0091(15) 0.0042(17) -0.0008(16)
C6 0.048(2) 0.038(2) 0.033(2) -0.0185(16) -0.0066(18) 0.0017(17)
C7 0.038(2) 0.041(2) 0.048(2) -0.0209(18) -0.0091(18) -0.0001(17)
C8 0.0286(19) 0.038(2) 0.042(2) -0.0126(16) 0.0013(16) -0.0002(15)
C9 0.0335(18) 0.0251(16) 0.0235(17) -0.0064(13) -0.0015(14) 0.0069(14)
C10 0.0264(17) 0.0247(16) 0.0293(18) -0.0052(13) 0.0013(14) 0.0005(13)
C11 0.0333(18) 0.0254(17) 0.0280(18) -0.0103(14) 0.0012(15) 0.0027(14)
C12 0.060(3) 0.035(2) 0.030(2) -0.0110(16) -0.0060(18) 0.0084(18)
C13 0.028(2) 0.074(3) 0.056(3) 0.002(2) -0.0026(19) 0.010(2)
C14 0.0269(19) 0.054(2) 0.0266(19) -0.0022(17) 0.0024(15) 0.0018(17)
C15 0.0328(19) 0.043(2) 0.0206(17) -0.0013(15) 0.0042(14) -0.0017(15)
C16 0.0262(18) 0.0392(19) 0.0221(17) -0.0058(14) 0.0020(14) -0.0026(14)
C17 0.035(2) 0.044(2) 0.032(2) -0.0030(16) 0.0041(16) -0.0036(16)
C18 0.0317(19) 0.051(2) 0.0265(19) -0.0099(16) 0.0089(15) -0.0054(16)
C19 0.0317(19) 0.042(2) 0.034(2) -0.0169(16) 0.0022(16) -0.0027(15)
C20 0.0327(19) 0.0355(18) 0.0271(18) -0.0090(14) -0.0033(15) -0.0033(15)
C21 0.0251(17) 0.0390(18) 0.0219(17) -0.0086(14) 0.0013(14) -0.0096(14)
C22 0.0255(17) 0.0307(17) 0.0303(19) -0.0054(14) -0.0035(14) -0.0047(13)
C23 0.0238(17) 0.0286(16) 0.0248(17) -0.0055(13) -0.0001(13) -0.0038(13)
C24 0.034(2) 0.047(2) 0.0248(18) -0.0107(16) 0.0052(15) -0.0059(16)
N30 0.0399(18) 0.0270(15) 0.0389(18) -0.0075(13) -0.0002(14) 0.0074(13)
C30 0.0350(19) 0.0203(16) 0.041(2) -0.0051(14) 0.0079(16) 0.0067(14)
C31 0.037(2) 0.0198(16) 0.036(2) -0.0024(14) 0.0078(16) 0.0041(14)
C32 0.044(2) 0.0241(17) 0.036(2) -0.0085(14) -0.0017(16) 0.0047(15)
C33 0.042(2) 0.0268(17) 0.042(2) -0.0062(15) -0.0065(17) 0.0083(15)
C34 0.042(2) 0.0244(17) 0.039(2) -0.0116(15) -0.0018(17) 0.0004(15)
C35 0.0340(19) 0.0271(17) 0.039(2) -0.0036(15) -0.0005(16) 0.0038(14)
N40 0.0256(15) 0.0370(16) 0.0377(17) -0.0070(13) 0.0006(13) -0.0043(12)
C40 0.0274(19) 0.0318(18) 0.045(2) 0.0005(16) 0.0003(16) -0.0041(15)
C41 0.0223(17) 0.0295(17) 0.036(2) -0.0001(14) -0.0050(14) -0.0022(13)
C42 0.0262(18) 0.0281(17) 0.040(2) -0.0084(15) -0.0011(15) -0.0020(14)
C43 0.0249(18) 0.042(2) 0.039(2) -0.0085(16) 0.0022(16) 0.0007(15)
C44 0.0284(18) 0.0336(18) 0.042(2) -0.0106(15) -0.0027(16) -0.0033(14)
C45 0.0277(18) 0.040(2) 0.037(2) -0.0112(16) 0.0014(15) -0.0017(15)

loop_
_atom_type_symbol
_atom_type_description
_atom_type_scat_dispersion_real
_atom_type_scat_dispersion_imag
_atom_type_scat_source
C C 0.0181 0.0091 'International Tables Vol C Tables 4.2.6.8 and 6.1.1.4'
H H 0.0000 0.0000 'International Tables Vol C Tables 4.2.6.8 and 6.1.1.4'
N N 0.0311 0.0180 'International Tables Vol C Tables 4.2.6.8 and 6.1.1.4'
O O 0.0492 0.0322 'International Tables Vol C Tables 4.2.6.8 and 6.1.1.4'
S S 0.3331 0.5567 'International Tables Vol C Tables 4.2.6.8 and 6.1.1.4'

loop_
_geom_angle_atom_site_label_1
_geom_angle_atom_site_label_2
_geom_angle_atom_site_label_3
_geom_angle
_geom_angle_site_symmetry_3
C2 O2 C1 115.4(3) .
C11 O4 C12 115.5(3) .
C14 O6 C13 116.2(3) .
C23 O8 C24 116.3(3) .
C2 N1 C3 127.2(3) .
C3 N2 C4 125.6(3) .
C10 N3 C9 122.4(3) .
C11 N4 C10 127.1(3) .
C14 N5 C15 127.7(3) .
C15 N6 C16 123.5(3) .
C22 N7 C21 123.4(3) .
C23 N8 C22 126.7(3) .
O1 C2 O2 125.2(3) .
O1 C2 N1 125.4(3) .
O2 C2 N1 109.5(3) .
N2 C3 N1 116.4(3) .
N2 C3 S1 125.3(3) .
N1 C3 S1 118.3(3) .
C9 C4 C5 119.7(3) .
C9 C4 N2 120.2(3) .
C5 C4 N2 119.9(3) .
C6 C5 C4 119.7(4) .
C5 C6 C7 120.1(3) .
C6 C7 C8 120.4(4) .
C9 C8 C7 119.4(4) .
C4 C9 C8 120.5(3) .
C4 C9 N3 119.6(3) .
C8 C9 N3 119.8(3) .
N3 C10 N4 117.0(3) .
N3 C10 S2 124.4(3) .
N4 C10 S2 118.6(2) .
O3 C11 O4 124.4(3) .
O3 C11 N4 126.8(3) .
O4 C11 N4 108.8(3) .
O5 C14 O6 125.8(3) .
O5 C14 N5 125.5(3) .
O6 C14 N5 108.7(3) .
N6 C15 N5 116.6(3) .
N6 C15 S3 125.6(3) .
N5 C15 S3 117.7(3) .
C21 C16 C17 120.4(3) .
C21 C16 N6 119.8(3) .
C17 C16 N6 119.7(3) .
C18 C17 C16 119.3(4) .
C19 C18 C17 120.9(3) .
C18 C19 C20 119.8(3) .
C19 C20 C21 119.8(3) .
C16 C21 C20 119.7(3) .
C16 C21 N7 120.7(3) .
C20 C21 N7 119.5(3) .
N7 C22 N8 117.3(3) .
N7 C22 S4 124.2(3) .
N8 C22 S4 118.5(2) .
O7 C23 O8 124.7(3) .
O7 C23 N8 127.1(3) .
O8 C23 N8 108.2(3) .
C34 N30 C33 117.8(3) .
C31 C30 C30 111.2(4) 2_656
C32 C31 C35 117.2(3) .
C32 C31 C30 120.4(3) .
C35 C31 C30 122.4(3) .
C33 C32 C31 119.7(3) .
N30 C33 C32 123.0(3) .
N30 C34 C35 123.4(3) .
C31 C35 C34 119.0(3) .
C43 N40 C44 117.0(3) .
C41 C40 C40 110.8(4) 2
C42 C41 C45 116.9(3) .
C42 C41 C40 123.1(3) .
C45 C41 C40 120.0(3) .
C43 C42 C41 120.0(3) .
N40 C43 C42 123.0(3) .
N40 C44 C45 123.6(3) .
C44 C45 C41 119.6(3) .

loop_
_geom_bond_atom_site_label_1
_geom_bond_atom_site_label_2
_geom_bond_distance
_geom_bond_site_symmetry_2
S1 C3 1.668(3) .
S2 C10 1.677(3) .
S3 C15 1.665(4) .
S4 C22 1.682(3) .
O1 C2 1.207(4) .
O2 C2 1.333(4) .
O2 C1 1.446(4) .
O3 C11 1.212(4) .
O4 C11 1.337(4) .
O4 C12 1.458(4) .
O5 C14 1.202(5) .
O6 C14 1.335(4) .
O6 C13 1.455(5) .
O7 C23 1.205(4) .
O8 C23 1.339(4) .
O8 C24 1.451(4) .
N1 C2 1.381(5) .
N1 C3 1.388(5) .
N2 C3 1.329(5) .
N2 C4 1.428(5) .
N3 C10 1.326(4) .
N3 C9 1.449(4) .
N4 C11 1.365(4) .
N4 C10 1.386(4) .
N5 C14 1.376(5) .
N5 C15 1.395(5) .
N6 C15 1.333(5) .
N6 C16 1.437(4) .
N7 C22 1.329(4) .
N7 C21 1.426(4) .
N8 C23 1.374(4) .
N8 C22 1.381(4) .
C4 C9 1.380(5) .
C4 C5 1.399(5) .
C5 C6 1.381(6) .
C6 C7 1.382(6) .
C7 C8 1.387(5) .
C8 C9 1.384(5) .
C16 C21 1.382(5) .
C16 C17 1.389(5) .
C17 C18 1.383(5) .
C18 C19 1.379(5) .
C19 C20 1.386(5) .
C20 C21 1.399(5) .
N30 C34 1.322(5) .
N30 C33 1.331(5) .
C30 C31 1.507(4) .
C30 C30 1.537(7) 2_656
C31 C32 1.388(5) .
C31 C35 1.390(5) .
C32 C33 1.381(5) .
C34 C35 1.390(5) .
N40 C43 1.336(5) .
N40 C44 1.337(5) .
C40 C41 1.505(5) .
C40 C40 1.538(7) 2
C41 C42 1.387(5) .
C41 C45 1.387(5) .
C42 C43 1.382(5) .
C44 C45 1.380(5) .

loop_
_geom_hbond_atom_site_label_D
_geom_hbond_atom_site_label_H
_geom_hbond_atom_site_label_A
_geom_hbond_distance_DH
_geom_hbond_distance_HA
_geom_hbond_distance_DA
_geom_hbond_angle_DHA
_geom_hbond_site_symmetry_A
N1 H1N S2 0.83(4) 2.84(4) 3.662(3) 172(4) 1_655
N2 H2N O1 0.80(4) 2.04(4) 2.680(4) 136(4) .
N3 H3N O3 0.92(4) 2.00(4) 2.700(4) 132(3) .
N3 H3N O3 0.92(4) 2.29(4) 3.081(4) 143(3) 2_556
N4 H4N N30 0.96(4) 1.84(4) 2.788(4) 169(3) 1_465
N6 H6N O5 0.88(4) 2.03(4) 2.703(4) 133(3) .
N7 H7N O7 0.89(4) 2.05(4) 2.698(4) 129(3) .
N7 H7N O7 0.89(4) 2.34(4) 3.130(4) 148(3) 2_565
N8 H8N N40 0.85(4) 1.97(4) 2.803(4) 170(4) 2_665

loop_
_geom_torsion_atom_site_label_1
_geom_torsion_atom_site_label_2
_geom_torsion_atom_site_label_3
_geom_torsion_atom_site_label_4
_geom_torsion
_geom_torsion_site_symmetry_1
C1 O2 C2 O1 -4.9(5) .
C1 O2 C2 N1 176.4(3) .
C3 N1 C2 O1 7.7(6) .
C3 N1 C2 O2 -173.6(3) .
C4 N2 C3 N1 175.5(3) .
C4 N2 C3 S1 -6.2(5) .
C2 N1 C3 N2 -8.2(5) .
C2 N1 C3 S1 173.3(3) .
C3 N2 C4 C9 119.6(4) .
C3 N2 C4 C5 -65.4(5) .
C9 C4 C5 C6 0.0(5) .
N2 C4 C5 C6 -175.0(3) .
C4 C5 C6 C7 2.3(6) .
C5 C6 C7 C8 -2.2(6) .
C6 C7 C8 C9 -0.2(6) .
C5 C4 C9 C8 -2.4(5) .
N2 C4 C9 C8 172.5(3) .
C5 C4 C9 N3 174.0(3) .
N2 C4 C9 N3 -11.1(5) .
C7 C8 C9 C4 2.6(5) .
C7 C8 C9 N3 -173.8(3) .
C10 N3 C9 C4 92.5(4) .
C10 N3 C9 C8 -91.1(4) .
C9 N3 C10 N4 -176.9(3) .
C9 N3 C10 S2 1.3(5) .
C11 N4 C10 N3 -2.3(5) .
C11 N4 C10 S2 179.3(3) .
C12 O4 C11 O3 0.9(5) .
C12 O4 C11 N4 -178.2(3) .
C10 N4 C11 O3 -2.4(6) .
C10 N4 C11 O4 176.6(3) .
C13 O6 C14 O5 4.6(6) .
C13 O6 C14 N5 -176.3(3) .
C15 N5 C14 O5 -5.9(6) .
C15 N5 C14 O6 175.0(3) .
C16 N6 C15 N5 -175.9(3) .
C16 N6 C15 S3 5.7(5) .
C14 N5 C15 N6 6.6(6) .
C14 N5 C15 S3 -174.9(3) .
C15 N6 C16 C21 -110.0(4) .
C15 N6 C16 C17 71.7(5) .
C21 C16 C17 C18 0.8(5) .
N6 C16 C17 C18 179.1(3) .
C16 C17 C18 C19 -1.9(5) .
C17 C18 C19 C20 0.8(5) .
C18 C19 C20 C21 1.4(5) .
C17 C16 C21 C20 1.4(5) .
N6 C16 C21 C20 -176.9(3) .
C17 C16 C21 N7 -174.9(3) .
N6 C16 C21 N7 6.8(5) .
C19 C20 C21 C16 -2.5(5) .
C19 C20 C21 N7 173.8(3) .
C22 N7 C21 C16 -86.0(4) .
C22 N7 C21 C20 97.8(4) .
C21 N7 C22 N8 176.7(3) .
C21 N7 C22 S4 -3.6(5) .
C23 N8 C22 N7 0.6(5) .
C23 N8 C22 S4 -179.2(3) .
C24 O8 C23 O7 -0.5(5) .
C24 O8 C23 N8 178.5(3) .
C22 N8 C23 O7 -0.1(6) .
C22 N8 C23 O8 -179.1(3) .
C30 C30 C31 C32 65.3(5) 2_656
C30 C30 C31 C35 -114.5(5) 2_656
C35 C31 C32 C33 -0.5(6) .
C30 C31 C32 C33 179.7(4) .
C34 N30 C33 C32 0.0(6) .
C31 C32 C33 N30 0.8(6) .
C33 N30 C34 C35 -1.2(6) .
C32 C31 C35 C34 -0.5(5) .
C30 C31 C35 C34 179.3(3) .
N30 C34 C35 C31 1.4(6) .
C40 C40 C41 C42 -115.4(4) 2
C40 C40 C41 C45 63.5(5) 2
C45 C41 C42 C43 0.0(5) .
C40 C41 C42 C43 178.9(3) .
C44 N40 C43 C42 -0.9(5) .
C41 C42 C43 N40 0.6(6) .
C43 N40 C44 C45 0.6(5) .
N40 C44 C45 C41 0.0(6) .
C42 C41 C45 C44 -0.3(5) .
C40 C41 C45 C44 -179.2(3) .
